data_4116653
loop_
_publ_author_name
'Wang, Charles C.-Y.'
'M. Ho, Douglas'
'Groves, John T.'

_publ_contact_author_address
; Princeton University
  Department of Chemistry
  Princeton, NJ   08544-1009
  USA
;
_publ_contact_author_email jtgroves@princeton.edu
_publ_contact_author_fax (609)2586746
_publ_contact_author_name 'Professor John T. Groves'
_publ_contact_author_phone (609)2583593
_publ_section_title
;
 Models of Nitric Oxide Synthase: Iron(III) Porphyrin-Catalyzed Oxidation
 of Fluorenone Oxime to Nitric Oxide and Fluorenone
;
_journal_coden_ASTM JACSAT
_journal_issue 51
_journal_name_full 'Journal of the American Chemical Society'
_journal_page_first 12094
_journal_page_last 12103
_journal_paper_doi 10.1021/ja992373+
_journal_volume 121
_journal_year 1999
_chemical_compound_source 'chemical synthesis'
_chemical_formula_structural 'C26 H16 N2 O3'
_chemical_formula_sum 'C26 H16 N2 O3'
_chemical_formula_weight 404.41
_chemical_name_systematic
;
 O-(9-nitro-9-fluorenyl)fluorenone oxime
;
_chemical_temperature_decomposition 353
_space_group_IT_number 14
_symmetry_cell_setting monoclinic
_symmetry_space_group_name_Hall '-P 2yn'
_symmetry_space_group_name_H-M 'P 1 21/n 1'
_atom_sites_solution_hydrogens geom
_atom_sites_solution_primary direct
_atom_sites_solution_secondary difmap
_audit_creation_method SHELXL
_cell_angle_alpha 90.00
_cell_angle_beta 101.550(3)
_cell_angle_gamma 90.00
_cell_formula_units_Z 4
_cell_length_a 9.8776(6)
_cell_length_b 11.9206(6)
_cell_length_c 17.4262(12)
_cell_measurement_reflns_used 26402
_cell_measurement_temperature 298(2)
_cell_measurement_theta_max 22.48
_cell_measurement_theta_min 2.08
_cell_volume 2010.3(2)
_computing_cell_refinement DENZO-SMN
_computing_data_collection 'Nonius COLLECT'
_computing_data_reduction DENZO-SMN
_computing_molecular_graphics 'Siemens SHELXTL'
_computing_publication_material 'Siemens SHELXTL'
_computing_structure_refinement 'Siemens SHELXTL'
_computing_structure_solution 'Siemens SHELXTL'
_diffrn_ambient_temperature 298(2)
_diffrn_measurement_device 'Nonius KappaCCD'
_diffrn_measurement_method '\w scans; 608 1\% rotations'
_diffrn_radiation_monochromator graphite
_diffrn_radiation_source 'fine-focus sealed tube'
_diffrn_radiation_type 'Mo K\a'
_diffrn_radiation_wavelength 0.71073
_diffrn_reflns_av_R_equivalents 0.0530
_diffrn_reflns_av_sigmaI/netI 0.0314
_diffrn_reflns_limit_h_max 10
_diffrn_reflns_limit_h_min 0
_diffrn_reflns_limit_k_max 12
_diffrn_reflns_limit_k_min 0
_diffrn_reflns_limit_l_max 18
_diffrn_reflns_limit_l_min -18
_diffrn_reflns_number 26402
_diffrn_reflns_theta_max 22.48
_diffrn_reflns_theta_min 2.08
_diffrn_standards_decay_% 0
_diffrn_standards_number none
_exptl_absorpt_coefficient_mu 0.089
_exptl_absorpt_correction_type none
_exptl_crystal_colour 'Pale yellow'
_exptl_crystal_density_diffrn 1.336
_exptl_crystal_density_method none
_exptl_crystal_description 'Irregular chunk'
_exptl_crystal_F_000 840
_exptl_crystal_size_max 0.25
_exptl_crystal_size_mid 0.20
_exptl_crystal_size_min 0.15
_refine_diff_density_max 0.160
_refine_diff_density_min -0.094
_refine_diff_density_rms 0.031
_refine_ls_extinction_coef 0.0245(28)
_refine_ls_extinction_expression Fc^*^=kFc[1+0.001xFc^2^\l^3^/sin(2\q)]^-1/4^
_refine_ls_extinction_method SHELXL
_refine_ls_goodness_of_fit_all 1.092
_refine_ls_goodness_of_fit_obs 1.203
_refine_ls_hydrogen_treatment constr
_refine_ls_matrix_type full
_refine_ls_number_parameters 416
_refine_ls_number_reflns 2622
_refine_ls_number_restraints 72
_refine_ls_restrained_S_all 1.077
_refine_ls_restrained_S_obs 1.179
_refine_ls_R_factor_all 0.0772
_refine_ls_R_factor_obs 0.0569
_refine_ls_shift/esd_max 0.000
_refine_ls_shift/esd_mean 0.000
_refine_ls_structure_factor_coef Fsqd
_refine_ls_weighting_details 'w=1/[\s^2^(Fo^2^)+(0.0551P)^2^+0.7277P] where P=(Fo^2^+2Fc^2^)/3'
_refine_ls_weighting_scheme calc
_refine_ls_wR_factor_all 0.1529
_refine_ls_wR_factor_obs 0.1407
_reflns_number_observed 1948
_reflns_number_total 2622
_reflns_observed_criterion I>2\s(I)
_cod_data_source_file ja9923732B_2.cif
_cod_data_source_block 1
_cod_database_code 4116653

loop_
_symmetry_equiv_pos_as_xyz
'x, y, z'
'-x+1/2, y+1/2, -z+1/2'
'-x, -y, -z'
'x-1/2, -y-1/2, z-1/2'

loop_
_atom_site_aniso_label
_atom_site_aniso_U_11
_atom_site_aniso_U_22
_atom_site_aniso_U_33
_atom_site_aniso_U_23
_atom_site_aniso_U_13
_atom_site_aniso_U_12
O2 0.122(2) 0.114(2) 0.160(3) -0.030(2) 0.038(2) -0.001(2)
O3 0.095(2) 0.247(4) 0.182(3) -0.082(3) 0.050(2) 0.008(2)
N2 0.080(2) 0.133(3) 0.100(2) -0.007(2) 0.023(2) 0.012(2)
O1 0.084(5) 0.094(4) 0.097(5) 0.018(3) 0.023(4) -0.001(4)
N1 0.081(7) 0.090(5) 0.086(5) 0.011(4) 0.028(5) 0.006(4)
C1 0.098(7) 0.125(7) 0.083(6) 0.008(5) 0.023(5) -0.009(6)
C2 0.120(13) 0.143(11) 0.070(9) 0.008(8) 0.022(6) -0.006(8)
C3 0.119(9) 0.141(9) 0.094(7) -0.006(6) 0.003(7) -0.005(8)
C4 0.097(16) 0.103(8) 0.088(11) -0.017(8) 0.015(7) -0.014(10)
C4A 0.077(11) 0.089(14) 0.087(16) -0.015(7) 0.025(6) 0.001(11)
C4B 0.074(8) 0.074(11) 0.092(12) -0.006(5) 0.027(6) 0.000(7)
C5 0.101(8) 0.067(10) 0.114(10) -0.009(6) 0.015(7) -0.018(8)
C6 0.126(8) 0.082(8) 0.110(8) 0.006(5) 0.030(6) -0.014(5)
C7 0.121(7) 0.083(6) 0.105(7) 0.009(5) 0.018(5) -0.001(5)
C8 0.092(6) 0.071(7) 0.100(6) 0.003(6) 0.014(5) 0.010(5)
C8A 0.075(6) 0.076(6) 0.088(8) -0.006(5) 0.022(6) -0.001(5)
C9 0.062(5) 0.082(6) 0.089(6) 0.003(5) 0.026(5) 0.003(4)
C9A 0.061(10) 0.099(6) 0.079(8) -0.005(6) 0.025(6) 0.006(6)
C10 0.095(3) 0.122(3) 0.115(3) -0.003(2) 0.037(2) 0.007(2)
C11 0.118(3) 0.117(3) 0.127(3) -0.009(2) 0.031(3) 0.021(2)
C12 0.100(3) 0.116(3) 0.138(3) -0.017(3) 0.021(3) 0.020(2)
C13 0.078(2) 0.106(3) 0.133(3) -0.032(2) 0.038(2) 0.001(2)
C13A 0.077(2) 0.092(2) 0.101(2) -0.022(2) 0.027(2) -0.010(2)
C13B 0.077(2) 0.109(2) 0.097(2) -0.032(2) 0.033(2) -0.021(2)
C14 0.107(3) 0.122(3) 0.109(3) -0.030(2) 0.038(2) -0.034(2)
C15 0.130(4) 0.143(4) 0.094(3) -0.023(3) 0.032(3) -0.051(3)
C16 0.133(4) 0.153(4) 0.097(3) -0.012(3) 0.004(3) -0.036(3)
C17 0.091(2) 0.165(4) 0.102(3) -0.013(3) 0.014(2) -0.026(2)
C17A 0.082(2) 0.127(3) 0.080(2) -0.013(2) 0.008(2) -0.014(2)
C18 0.068(2) 0.117(3) 0.101(2) -0.022(2) 0.024(2) -0.015(2)
C18A 0.077(2) 0.095(2) 0.103(2) -0.014(2) 0.032(2) -0.003(2)
O1* 0.068(5) 0.100(5) 0.100(6) 0.018(4) 0.017(4) 0.001(4)
N1* 0.060(4) 0.110(6) 0.084(4) 0.008(3) 0.008(3) -0.001(4)
C1* 0.070(7) 0.103(7) 0.074(10) -0.004(6) 0.015(5) 0.005(5)
C2* 0.076(5) 0.135(7) 0.091(6) -0.009(5) 0.009(4) 0.003(5)
C3* 0.073(6) 0.139(7) 0.108(7) -0.024(5) 0.007(5) -0.003(5)
C4* 0.085(11) 0.121(7) 0.108(11) -0.022(6) 0.015(6) -0.014(8)
C4A* 0.073(13) 0.082(7) 0.088(14) -0.015(8) 0.023(5) -0.008(9)
C4B* 0.076(8) 0.074(15) 0.107(24) -0.003(9) 0.029(9) 0.003(10)
C5* 0.099(8) 0.073(11) 0.128(10) -0.005(6) 0.038(6) 0.002(6)
C6* 0.132(9) 0.075(8) 0.130(11) 0.016(6) 0.058(7) 0.000(6)
C7* 0.117(8) 0.085(9) 0.105(8) 0.018(6) 0.038(6) 0.020(6)
C8* 0.096(7) 0.079(5) 0.085(7) 0.010(5) 0.031(5) 0.008(5)
C8A* 0.074(5) 0.078(6) 0.083(6) 0.001(5) 0.030(5) 0.007(4)
C9* 0.052(7) 0.084(6) 0.083(8) 0.008(5) 0.020(5) 0.007(5)
C9A* 0.064(6) 0.083(6) 0.081(6) -0.007(4) 0.019(4) 0.002(4)

loop_
_atom_site_label
_atom_site_type_symbol
_atom_site_fract_x
_atom_site_fract_y
_atom_site_fract_z
_atom_site_U_iso_or_equiv
_atom_site_thermal_displace_type
_atom_site_occupancy
_atom_site_calc_flag
_atom_site_refinement_flags
_atom_site_disorder_group
O2 O 0.2186(3) 0.5252(2) 0.3364(2) 0.1307(10) Uani 1 d . .
O3 O 0.4234(3) 0.5825(3) 0.3579(2) 0.1715(15) Uani 1 d . .
N2 N 0.3067(3) 0.5882(3) 0.3665(2) 0.1036(9) Uani 1 d . .
O1 O 0.3937(8) 0.7273(6) 0.4600(4) 0.091(2) Uani 0.50 d P 1
N1 N 0.4183(9) 0.8082(7) 0.4065(5) 0.084(2) Uani 0.50 d P 1
C1 C 0.6464(11) 0.7718(11) 0.5719(7) 0.101(3) Uani 0.50 d PU 1
H1 H 0.5808(11) 0.7155(11) 0.5705(7) 0.121 Uiso 0.50 calc PR 1
C2 C 0.7604(20) 0.7787(17) 0.6370(10) 0.111(5) Uani 0.50 d PU 1
H2 H 0.7707(20) 0.7272(17) 0.6779(10) 0.133 Uiso 0.50 calc PR 1
C3 C 0.8562(12) 0.8658(12) 0.6371(7) 0.120(3) Uani 0.50 d PU 1
H3 H 0.9304(12) 0.8731(12) 0.6790(7) 0.144 Uiso 0.50 calc PR 1
C4 C 0.8417(21) 0.9393(18) 0.5765(11) 0.097(4) Uani 0.50 d PU 1
H4 H 0.9070(21) 0.9957(18) 0.5775(11) 0.116 Uiso 0.50 calc PR 1
C4A C 0.7336(19) 0.9325(21) 0.5142(12) 0.083(3) Uani 0.50 d PU 1
C4B C 0.6955(27) 0.9990(25) 0.4438(15) 0.078(3) Uani 0.50 d PU 1
C5 C 0.7568(28) 1.0932(19) 0.4182(14) 0.095(4) Uani 0.50 d PU 1
H5 H 0.8335(28) 1.1261(19) 0.4499(14) 0.114 Uiso 0.50 calc PR 1
C6 C 0.7019(17) 1.1380(13) 0.3444(8) 0.105(3) Uani 0.50 d PU 1
H6 H 0.7455(17) 1.1985(13) 0.3258(8) 0.127 Uiso 0.50 calc PR 1
C7 C 0.5851(11) 1.0939(8) 0.2995(6) 0.104(3) Uani 0.50 d PU 1
H7 H 0.5478(11) 1.1259(8) 0.2513(6) 0.125 Uiso 0.50 calc PR 1
C8 C 0.5215(12) 1.0013(10) 0.3255(8) 0.088(3) Uani 0.50 d PU 1
H8 H 0.4416(12) 0.9712(10) 0.2951(8) 0.106 Uiso 0.50 calc PR 1
C8A C 0.5800(13) 0.9541(10) 0.3983(9) 0.079(2) Uani 0.50 d PU 1
C9 C 0.5317(10) 0.8607(10) 0.4387(7) 0.076(2) Uani 0.50 d PU 1
C9A C 0.6333(16) 0.8465(11) 0.5126(8) 0.078(3) Uani 0.50 d PU 1
C10 C 0.1135(4) 0.8029(3) 0.3093(2) 0.1084(11) Uani 1 d . .
H10 H 0.1846(4) 0.8136(3) 0.2823(2) 0.130 Uiso 1 calc R .
C11 C -0.0141(4) 0.8486(3) 0.2821(2) 0.1197(12) Uani 1 d . .
H11 H -0.0290(4) 0.8919(3) 0.2368(2) 0.144 Uiso 1 calc R .
C12 C -0.1208(4) 0.8313(3) 0.3209(3) 0.1180(12) Uani 1 d . .
H12 H -0.2079(4) 0.8605(3) 0.3006(3) 0.142 Uiso 1 calc R .
C13 C -0.0993(3) 0.7713(3) 0.3891(3) 0.1034(11) Uani 1 d . .
H13 H -0.1707(3) 0.7618(3) 0.4162(3) 0.124 Uiso 1 calc R .
C13A C 0.0294(3) 0.7249(3) 0.4177(2) 0.0888(9) Uani 1 d . .
C13B C 0.0832(3) 0.6589(3) 0.4874(2) 0.0925(10) Uani 1 d . .
C14 C 0.0215(4) 0.6237(3) 0.5481(3) 0.1102(12) Uani 1 d . .
H14 H -0.0695(4) 0.6429(3) 0.5490(3) 0.132 Uiso 1 calc R .
C15 C 0.0972(5) 0.5601(4) 0.6065(2) 0.1209(13) Uani 1 d . .
H15 H 0.0567(5) 0.5371(4) 0.6477(2) 0.145 Uiso 1 calc R .
C16 C 0.2315(5) 0.5287(4) 0.6067(2) 0.1301(14) Uani 1 d . .
H16 H 0.2799(5) 0.4842(4) 0.6468(2) 0.156 Uiso 1 calc R .
C17 C 0.2941(4) 0.5645(4) 0.5460(2) 0.1203(13) Uani 1 d . .
H17 H 0.3847(4) 0.5444(4) 0.5449(2) 0.144 Uiso 1 calc R .
C17A C 0.2194(3) 0.6298(3) 0.4882(2) 0.0970(10) Uani 1 d . .
C18 C 0.2639(3) 0.6830(3) 0.4193(2) 0.0947(10) Uani 1 d . .
C18A C 0.1351(3) 0.7414(3) 0.3768(2) 0.0893(9) Uani 1 d . .
O1* O 0.3600(9) 0.7790(7) 0.4230(5) 0.089(2) Uani 0.50 d P 2
N1* N 0.4754(7) 0.7540(6) 0.4855(4) 0.086(2) Uani 0.50 d P 2
C1* C 0.7218(16) 0.7560(12) 0.6136(9) 0.082(3) Uani 0.50 d PU 2
H1* H 0.6640(16) 0.6962(12) 0.6190(9) 0.099 Uiso 0.50 calc PR 2
C2* C 0.8461(8) 0.7739(9) 0.6699(6) 0.101(2) Uani 0.50 d PU 2
H2* H 0.8704(8) 0.7262(9) 0.7127(6) 0.122 Uiso 0.50 calc PR 2
C3* C 0.9289(9) 0.8625(11) 0.6601(7) 0.108(3) Uani 0.50 d PU 2
H3* H 1.0100(9) 0.8738(11) 0.6969(7) 0.130 Uiso 0.50 calc PR 2
C4* C 0.8965(18) 0.9373(21) 0.5965(13) 0.105(4) Uani 0.50 d PU 2
H4* H 0.9534(18) 0.9975(21) 0.5907(13) 0.126 Uiso 0.50 calc PR 2
C4A* C 0.7733(23) 0.9160(20) 0.5423(12) 0.080(3) Uani 0.50 d PU 2
C4B* C 0.7131(23) 0.9757(20) 0.4724(13) 0.084(4) Uani 0.50 d PU 2
C5* C 0.7583(29) 1.0655(21) 0.4357(13) 0.098(4) Uani 0.50 d PU 2
H5* H 0.8438(29) 1.0973(21) 0.4563(13) 0.117 Uiso 0.50 calc PR 2
C6* C 0.6783(20) 1.1096(13) 0.3682(11) 0.108(4) Uani 0.50 d PU 2
H6* H 0.7077(20) 1.1735(13) 0.3458(11) 0.129 Uiso 0.50 calc PR 2
C7* C 0.5531(14) 1.0585(12) 0.3335(9) 0.100(3) Uani 0.50 d PU 2
H7* H 0.5005(14) 1.0857(12) 0.2869(9) 0.120 Uiso 0.50 calc PR 2
C8* C 0.5103(13) 0.9667(9) 0.3704(8) 0.085(3) Uani 0.50 d PU 2
H8* H 0.4274(13) 0.9321(9) 0.3482(8) 0.102 Uiso 0.50 calc PR 2
C8A* C 0.5851(12) 0.9252(11) 0.4381(6) 0.076(2) Uani 0.50 d PU 2
C9* C 0.5682(14) 0.8304(11) 0.4884(9) 0.072(3) Uani 0.50 d PU 2
C9A* C 0.6895(10) 0.8262(10) 0.5528(8) 0.075(2) Uani 0.50 d PU 2

loop_
_atom_type_symbol
_atom_type_description
_atom_type_scat_dispersion_real
_atom_type_scat_dispersion_imag
_atom_type_scat_source
C C 0.0033 0.0016 'International Tables Vol C Tables 4.2.6.8 and 6.1.1.4'
H H 0.0000 0.0000 'International Tables Vol C Tables 4.2.6.8 and 6.1.1.4'
N N 0.0061 0.0033 'International Tables Vol C Tables 4.2.6.8 and 6.1.1.4'
O O 0.0106 0.0060 'International Tables Vol C Tables 4.2.6.8 and 6.1.1.4'

loop_
_geom_angle_atom_site_label_1
_geom_angle_atom_site_label_2
_geom_angle_atom_site_label_3
_geom_angle
_geom_angle_publ_flag
O2 N2 O3 123.2(3) yes
O2 N2 C18 117.1(3) yes
O3 N2 C18 119.7(3) yes
N1 O1 C18 100.5(7) yes
C9 N1 O1 107.0(9) yes
C9A C1 C2 120.5(17) yes
C9A C1 H1 119.7(9) ?
C2 C1 H1 119.7(10) ?
C3 C2 C1 117.8(16) yes
C3 C2 H2 121.1(9) ?
C1 C2 H2 121.1(10) ?
C4 C3 C2 120.7(13) yes
C4 C3 H3 119.6(9) ?
C2 C3 H3 119.6(9) ?
C3 C4 C4A 121.7(18) yes
C3 C4 H4 119.2(9) ?
C4A C4 H4 119.2(11) ?
C4 C4A C9A 119.3(17) yes
C4 C4A C4B 132.3(15) yes
C9A C4A C4B 108.5(13) yes
C8A C4B C5 119.8(11) yes
C8A C4B C4A 108.9(13) yes
C5 C4B C4A 131.2(15) yes
C4B C5 C6 119.4(16) yes
C4B C5 H5 120.3(10) ?
C6 C5 H5 120.3(8) ?
C7 C6 C5 120.5(11) yes
C7 C6 H6 119.7(6) ?
C5 C6 H6 119.7(9) ?
C6 C7 C8 120.4(10) yes
C6 C7 H7 119.8(6) ?
C8 C7 H7 119.8(6) ?
C7 C8 C8A 118.8(10) yes
C7 C8 H8 120.6(6) ?
C8A C8 H8 120.6(7) ?
C4B C8A C8 121.0(11) yes
C4B C8A C9 109.8(12) yes
C8 C8A C9 129.2(12) yes
N1 C9 C8A 119.8(10) yes
N1 C9 C9A 134.0(13) yes
C8A C9 C9A 106.2(12) yes
C1 C9A C4A 120.0(15) yes
C1 C9A C9 133.5(15) yes
C4A C9A C9 106.5(11) yes
C18A C10 C11 119.1(3) yes
C18A C10 H10 120.4(2) ?
C11 C10 H10 120.4(2) ?
C10 C11 C12 120.8(4) yes
C10 C11 H11 119.6(2) ?
C12 C11 H11 119.6(3) ?
C13 C12 C11 120.3(4) yes
C13 C12 H12 119.8(2) ?
C11 C12 H12 119.8(3) ?
C12 C13 C13A 119.6(3) yes
C12 C13 H13 120.2(2) ?
C13A C13 H13 120.2(2) ?
C13 C13A C18A 119.3(4) yes
C13 C13A C13B 132.2(3) yes
C18A C13A C13B 108.5(3) yes
C17A C13B C14 119.3(4) yes
C17A C13B C13A 109.6(3) yes
C14 C13B C13A 131.0(3) yes
C15 C14 C13B 118.5(4) yes
C15 C14 H14 120.7(2) ?
C13B C14 H14 120.7(3) ?
C14 C15 C16 122.3(4) yes
C14 C15 H15 118.8(2) ?
C16 C15 H15 118.8(3) ?
C15 C16 C17 119.3(4) yes
C15 C16 H16 120.4(3) ?
C17 C16 H16 120.4(3) ?
C17A C17 C16 118.5(4) yes
C17A C17 H17 120.7(2) ?
C16 C17 H17 120.7(3) ?
C17 C17A C13B 122.0(3) yes
C17 C17A C18 129.0(3) yes
C13B C17A C18 109.0(3) yes
O1 C18 C17A 97.8(4) yes
O1* C18 C17A 125.5(4) yes
O1 C18 C18A 130.9(4) yes
O1* C18 C18A 97.8(4) yes
C17A C18 C18A 103.6(3) yes
O1 C18 N2 103.6(3) yes
O1* C18 N2 109.7(3) yes
C17A C18 N2 108.7(3) yes
C18A C18 N2 110.2(3) yes
C10 C18A C13A 120.9(3) yes
C10 C18A C18 129.9(3) yes
C13A C18A C18 109.2(3) yes
N1* O1* C18 106.0(8) yes
C9* N1* O1* 109.4(9) yes
C9A* C1* C2* 119.2(14) yes
C9A* C1* H1* 120.4(8) ?
C2* C1* H1* 120.4(8) ?
C3* C2* C1* 118.9(12) yes
C3* C2* H2* 120.5(6) ?
C1* C2* H2* 120.5(8) ?
C2* C3* C4* 122.6(10) yes
C2* C3* H3* 118.7(6) ?
C4* C3* H3* 118.7(7) ?
C4A* C4* C3* 116.4(15) yes
C4A* C4* H4* 121.8(10) ?
C3* C4* H4* 121.8(7) ?
C9A* C4A* C4* 120.7(13) yes
C9A* C4A* C4B* 109.7(13) yes
C4* C4A* C4B* 129.6(15) yes
C5* C4B* C8A* 118.8(17) yes
C5* C4B* C4A* 131.9(15) yes
C8A* C4B* C4A* 109.3(13) yes
C4B* C5* C6* 120.7(22) yes
C4B* C5* H5* 119.6(12) ?
C6* C5* H5* 119.6(11) ?
C5* C6* C7* 120.5(12) yes
C5* C6* H6* 119.8(11) ?
C7* C6* H6* 119.8(8) ?
C8* C7* C6* 117.9(12) yes
C8* C7* H7* 121.0(9) ?
C6* C7* H7* 121.0(8) ?
C8A* C8* C7* 122.2(15) yes
C8A* C8* H8* 118.9(8) ?
C7* C8* H8* 118.9(9) ?
C8* C8A* C4B* 119.8(13) yes
C8* C8A* C9* 134.2(15) yes
C4B* C8A* C9* 106.0(10) yes
N1* C9* C8A* 133.7(15) yes
N1* C9* C9A* 118.2(10) yes
C8A* C9* C9A* 108.1(12) yes
C1* C9A* C4A* 122.2(11) yes
C1* C9A* C9* 130.9(12) yes
C4A* C9A* C9* 106.9(12) yes

loop_
_geom_bond_atom_site_label_1
_geom_bond_atom_site_label_2
_geom_bond_distance
_geom_bond_publ_flag
O2 N2 1.188(3) yes
O3 N2 1.195(3) yes
N2 C18 1.569(4) yes
O1 N1 1.396(12) yes
O1 C18 1.436(9) yes
N1 C9 1.307(13) yes
C1 C9A 1.35(2) yes
C1 C2 1.43(2) yes
C1 H1 0.93 ?
C2 C3 1.40(2) yes
C2 H2 0.93 ?
C3 C4 1.36(2) yes
C3 H3 0.93 ?
C4 C4A 1.36(2) yes
C4 H4 0.93 ?
C4A C9A 1.42(2) yes
C4A C4B 1.44(2) yes
C4B C8A 1.36(2) yes
C4B C5 1.39(2) yes
C5 C6 1.40(2) yes
C5 H5 0.93 ?
C6 C7 1.36(2) yes
C6 H6 0.93 ?
C7 C8 1.389(15) yes
C7 H7 0.93 ?
C8 C8A 1.40(2) yes
C8 H8 0.93 ?
C8A C9 1.45(2) yes
C9 C9A 1.48(2) yes
C10 C18A 1.366(5) yes
C10 C11 1.368(5) yes
C10 H10 0.93 ?
C11 C12 1.377(5) yes
C11 H11 0.93 ?
C12 C13 1.367(5) yes
C12 H12 0.93 ?
C13 C13A 1.385(5) yes
C13 H13 0.93 ?
C13A C18A 1.391(4) yes
C13A C13B 1.455(4) yes
C13B C17A 1.386(4) yes
C13B C14 1.388(5) yes
C14 C15 1.366(5) yes
C14 H14 0.93 ?
C15 C16 1.378(6) yes
C15 H15 0.93 ?
C16 C17 1.393(5) yes
C16 H16 0.93 ?
C17 C17A 1.367(5) yes
C17 H17 0.93 ?
C17A C18 1.499(5) yes
C18 O1* 1.480(9) yes
C18 C18A 1.507(4) yes
O1* N1* 1.442(12) yes
N1* C9* 1.286(12) yes
C1* C9A* 1.34(2) yes
C1* C2* 1.426(15) yes
C1* H1* 0.93 ?
C2* C3* 1.37(2) yes
C2* H2* 0.93 ?
C3* C4* 1.41(2) yes
C3* H3* 0.93 ?
C4* C4A* 1.41(2) yes
C4* H4* 0.93 ?
C4A* C9A* 1.39(2) yes
C4A* C4B* 1.43(2) yes
C4B* C5* 1.37(2) yes
C4B* C8A* 1.42(2) yes
C5* C6* 1.38(2) yes
C5* H5* 0.93 ?
C6* C7* 1.40(2) yes
C6* H6* 0.93 ?
C7* C8* 1.38(2) yes
C7* H7* 0.93 ?
C8* C8A* 1.35(2) yes
C8* H8* 0.93 ?
C8A* C9* 1.46(2) yes
C9* C9A* 1.468(14) yes

loop_
_geom_torsion_atom_site_label_1
_geom_torsion_atom_site_label_2
_geom_torsion_atom_site_label_3
_geom_torsion_atom_site_label_4
_geom_torsion
C18 O1 N1 C9 176.3(6)
C9A C1 C2 C3 0.6(26)
C1 C2 C3 C4 -1.2(29)
C2 C3 C4 C4A 0.8(38)
C3 C4 C4A C9A 0.2(45)
C3 C4 C4A C4B -180.0(35)
C4 C4A C4B C8A 177.6(33)
C9A C4A C4B C8A -2.6(43)
C4 C4A C4B C5 -1.3(82)
C9A C4A C4B C5 178.5(39)
C8A C4B C5 C6 -2.5(56)
C4A C4B C5 C6 176.3(39)
C4B C5 C6 C7 3.5(45)
C5 C6 C7 C8 -2.1(28)
C6 C7 C8 C8A -0.3(17)
C5 C4B C8A C8 0.2(49)
C4A C4B C8A C8 -178.9(23)
C5 C4B C8A C9 -177.2(31)
C4A C4B C8A C9 3.7(38)
C7 C8 C8A C4B 1.3(28)
C7 C8 C8A C9 178.1(10)
O1 N1 C9 C8A -176.8(8)
O1 N1 C9 C9A 4.1(14)
C4B C8A C9 N1 177.3(21)
C8 C8A C9 N1 0.2(17)
C4B C8A C9 C9A -3.3(23)
C8 C8A C9 C9A 179.5(12)
C2 C1 C9A C4A 0.3(24)
C2 C1 C9A C9 178.9(15)
C4 C4A C9A C1 -0.8(36)
C4B C4A C9A C1 179.4(24)
C4 C4A C9A C9 -179.7(26)
C4B C4A C9A C9 0.4(32)
N1 C9 C9A C1 2.1(20)
C8A C9 C9A C1 -177.1(12)
N1 C9 C9A C4A -179.1(15)
C8A C9 C9A C4A 1.7(16)
C18A C10 C11 C12 -1.3(6)
C10 C11 C12 C13 2.4(6)
C11 C12 C13 C13A -2.1(5)
C12 C13 C13A C18A 0.8(5)
C12 C13 C13A C13B 179.5(3)
C13 C13A C13B C17A 178.4(3)
C18A C13A C13B C17A -2.8(4)
C13 C13A C13B C14 -1.4(6)
C18A C13A C13B C14 177.4(3)
C17A C13B C14 C15 -0.7(5)
C13A C13B C14 C15 179.1(3)
C13B C14 C15 C16 -0.9(6)
C14 C15 C16 C17 1.2(6)
C15 C16 C17 C17A 0.0(6)
C16 C17 C17A C13B -1.6(6)
C16 C17 C17A C18 176.9(3)
C14 C13B C17A C17 2.0(5)
C13A C13B C17A C17 -177.9(3)
C14 C13B C17A C18 -176.8(3)
C13A C13B C17A C18 3.3(4)
N1 O1 C18 O1* -17.2(7)
N1 O1 C18 C17A -160.9(5)
N1 O1 C18 C18A -45.2(6)
N1 O1 C18 N2 87.6(5)
C17 C17A C18 O1 -45.7(5)
C13B C17A C18 O1 133.0(4)
C17 C17A C18 O1* -71.2(6)
C13B C17A C18 O1* 107.5(5)
C17 C17A C18 C18A 178.7(3)
C13B C17A C18 C18A -2.6(3)
C17 C17A C18 N2 61.6(4)
C13B C17A C18 N2 -119.7(3)
O2 N2 C18 O1 167.6(4)
O3 N2 C18 O1 -12.9(5)
O2 N2 C18 O1* -155.1(5)
O3 N2 C18 O1* 24.4(6)
O2 N2 C18 C17A 64.3(4)
O3 N2 C18 C17A -116.2(4)
O2 N2 C18 C18A -48.6(4)
O3 N2 C18 C18A 130.9(3)
C11 C10 C18A C13A 0.0(5)
C11 C10 C18A C18 -179.7(3)
C13 C13A C18A C10 0.2(5)
C13B C13A C18A C10 -178.8(3)
C13 C13A C18A C18 -180.0(3)
C13B C13A C18A C18 1.0(3)
O1 C18 C18A C10 67.4(6)
O1* C18 C18A C10 51.2(5)
C17A C18 C18A C10 -179.3(3)
N2 C18 C18A C10 -63.1(4)
O1 C18 C18A C13A -112.4(5)
O1* C18 C18A C13A -128.6(4)
C17A C18 C18A C13A 0.9(3)
N2 C18 C18A C13A 117.1(3)
O1 C18 O1* N1* 0.3(5)
C17A C18 O1* N1* 46.4(7)
C18A C18 O1* N1* 159.3(5)
N2 C18 O1* N1* -85.9(5)
C18 O1* N1* C9* 175.4(8)
C9A* C1* C2* C3* -0.1(19)
C1* C2* C3* C4* 0.2(22)
C2* C3* C4* C4A* -0.4(37)
C3* C4* C4A* C9A* 0.6(47)
C3* C4* C4A* C4B* -179.8(29)
C9A* C4A* C4B* C5* -176.7(35)
C4* C4A* C4B* C5* 3.7(71)
C9A* C4A* C4B* C8A* 1.8(37)
C4* C4A* C4B* C8A* -177.9(33)
C8A* C4B* C5* C6* 2.8(49)
C4A* C4B* C5* C6* -178.9(33)
C4B* C5* C6* C7* -4.0(44)
C5* C6* C7* C8* 2.7(28)
C6* C7* C8* C8A* -0.2(18)
C7* C8* C8A* C4B* -1.0(22)
C7* C8* C8A* C9* -178.4(12)
C5* C4B* C8A* C8* -0.3(39)
C4A* C4B* C8A* C8* -179.0(20)
C5* C4B* C8A* C9* 177.8(27)
C4A* C4B* C8A* C9* -0.9(29)
O1* N1* C9* C8A* -7.7(17)
O1* N1* C9* C9A* 174.6(10)
C8* C8A* C9* N1* -0.4(23)
C4B* C8A* C9* N1* -178.1(19)
C8* C8A* C9* C9A* 177.4(12)
C4B* C8A* C9* C9A* -0.2(19)
C2* C1* C9A* C4A* 0.4(26)
C2* C1* C9A* C9* -177.7(14)
C4* C4A* C9A* C1* -0.6(42)
C4B* C4A* C9A* C1* 179.7(21)
C4* C4A* C9A* C9* 177.8(27)
C4B* C4A* C9A* C9* -1.8(32)
N1* C9* C9A* C1* -2.2(23)
C8A* C9* C9A* C1* 179.6(12)
N1* C9* C9A* C4A* 179.5(15)
C8A* C9* C9A* C4A* 1.3(22)

loop_
_cod_changelog_entry_id
_cod_changelog_entry_author
_cod_changelog_entry_date
_cod_changelog_entry_text
1 'Vaitkus, Antanas' 2021-10-29T14:55:00+03:00 'Updated bibliographic information.'
